data_7033977
loop_
_publ_author_name
'Zhang, Yuan-Yuan'
'Zhao, Hong'
'Yang, En-Cui'
'Liu, Zhong-Yi'
'Shang, Qiu'
'Zhao, Xiao-Jun'

_publ_section_title
;
 Triazolate-based 3D frameworks and a 2D layer with centrosymmetric
 Cu(II)7, Cu(II)5, Cu(II)4 clusters and tunable interlayer/interchain
 compactness: hydrothermal syntheses, crystal structures and magnetic
 properties.
;
_journal_issue 12
_journal_name_full 'Dalton transactions (Cambridge, England : 2003)'
_journal_page_first 5826
_journal_page_last 5836
_journal_paper_doi 10.1039/c4dt04013a
_journal_volume 44
_journal_year 2015
_chemical_formula_sum 'C24 H27 Cu6 N24 O8.5'
_chemical_formula_weight 1168.94
_chemical_name_systematic
; 
 ? 
;
_space_group_IT_number 2
_symmetry_cell_setting triclinic
_symmetry_space_group_name_Hall '-P 1'
_symmetry_space_group_name_H-M 'P -1'
_atom_sites_solution_hydrogens geom
_atom_sites_solution_primary direct
_atom_sites_solution_secondary difmap
_audit_creation_method SHELXL-97
_audit_update_record
;
2015-02-01 deposited with the CCDC.
2015-02-10 downloaded from the CCDC.
;
_cell_angle_alpha 78.991(2)
_cell_angle_beta 73.520(2)
_cell_angle_gamma 82.909(2)
_cell_formula_units_Z 1
_cell_length_a 8.6725(9)
_cell_length_b 8.8145(9)
_cell_length_c 13.3980(13)
_cell_measurement_reflns_used 1853
_cell_measurement_temperature 296(2)
_cell_measurement_theta_max 27.06
_cell_measurement_theta_min 2.36
_cell_volume 961.43(17)
_computing_cell_refinement 'Bruker SMART'
_computing_data_collection 'Bruker SMART'
_computing_data_reduction 'Bruker SAINT'
_computing_molecular_graphics 'Bruker SHELXTL'
_computing_publication_material 'Bruker SHELXTL'
_computing_structure_refinement 'SHELXL-97 (Sheldrick, 1997)'
_computing_structure_solution 'SHELXS-97 (Sheldrick, 1990)'
_diffrn_ambient_temperature 296(2)
_diffrn_measured_fraction_theta_full 0.987
_diffrn_measured_fraction_theta_max 0.987
_diffrn_measurement_device_type 'CCD area detector'
_diffrn_measurement_method 'phi and omega scans'
_diffrn_radiation_monochromator graphite
_diffrn_radiation_source 'fine-focus sealed tube'
_diffrn_radiation_type MoK\a
_diffrn_radiation_wavelength 0.71073
_diffrn_reflns_av_R_equivalents 0.0266
_diffrn_reflns_av_unetI/netI 0.0521
_diffrn_reflns_limit_h_max 10
_diffrn_reflns_limit_h_min -10
_diffrn_reflns_limit_k_max 10
_diffrn_reflns_limit_k_min -7
_diffrn_reflns_limit_l_max 15
_diffrn_reflns_limit_l_min -14
_diffrn_reflns_number 5503
_diffrn_reflns_theta_full 25.01
_diffrn_reflns_theta_max 25.01
_diffrn_reflns_theta_min 2.36
_exptl_absorpt_coefficient_mu 3.341
_exptl_absorpt_correction_T_max 0.6341
_exptl_absorpt_correction_T_min 0.5846
_exptl_absorpt_correction_type multi-scan
_exptl_absorpt_process_details SADABS
_exptl_crystal_colour BLUE
_exptl_crystal_density_diffrn 2.019
_exptl_crystal_density_meas ?
_exptl_crystal_density_method 'not measured'
_exptl_crystal_description BLOCK
_exptl_crystal_F_000 581
_exptl_crystal_size_max 0.18
_exptl_crystal_size_mid 0.17
_exptl_crystal_size_min 0.15
_refine_diff_density_max 1.030
_refine_diff_density_min -1.261
_refine_diff_density_rms 0.125
_refine_ls_extinction_method none
_refine_ls_goodness_of_fit_ref 1.043
_refine_ls_hydrogen_treatment constr
_refine_ls_matrix_type full
_refine_ls_number_parameters 307
_refine_ls_number_reflns 3361
_refine_ls_number_restraints 44
_refine_ls_restrained_S_all 1.056
_refine_ls_R_factor_all 0.0629
_refine_ls_R_factor_gt 0.0450
_refine_ls_shift/su_max 0.000
_refine_ls_shift/su_mean 0.000
_refine_ls_structure_factor_coef Fsqd
_refine_ls_weighting_details 'calc w=1/[\s^2^(Fo^2^)+(0.0340P)^2^+4.0532P] where P=(Fo^2^+2Fc^2^)/3'
_refine_ls_weighting_scheme calc
_refine_ls_wR_factor_gt 0.0921
_refine_ls_wR_factor_ref 0.1021
_reflns_number_gt 2642
_reflns_number_total 3361
_reflns_threshold_expression >2sigma(I)
_cod_data_source_file c4dt04013a2.cif
_cod_data_source_block n140430a
_cod_depositor_comments
;
The following automatic conversions were performed:

'_symmetry_cell_setting' value 'Triclinic' changed to 'triclinic'
according to
/usr/data/users/saulius/crontab/automatic-downloads/rss-feeds/RSC/lib/dictionaries/cif_core.dic
dictionary named 'cif_core.dic' version 2.4.2 from 2011-04-26.

'_exptl_absorpt_correction_type' value 'MULTI-SCAN' changed to
'multi-scan' according to
/usr/data/users/saulius/crontab/automatic-downloads/rss-feeds/RSC/lib/dictionaries/cif_core.dic
dictionary named 'cif_core.dic' version 2.4.2 from 2011-04-26.

'_exptl_crystal_density_meas' value 'NONE' was changed to '?' - the
value is perceived as not measured.

Automatic conversion script
Id: cif_fix_values 3008 2015-01-20 13:52:24Z robertas 

 Adding full bibliography for 7033976--7033979.cif.
;
_cod_original_sg_symbol_H-M P-1
_cod_original_formula_sum 'C24 H27 Cu6 N24 O8.50'
_cod_database_code 7033977

loop_
_symmetry_equiv_pos_as_xyz
'x, y, z'
'-x, -y, -z'

loop_
_atom_site_label
_atom_site_type_symbol
_atom_site_fract_x
_atom_site_fract_y
_atom_site_fract_z
_atom_site_U_iso_or_equiv
_atom_site_adp_type
_atom_site_occupancy
_atom_site_symmetry_multiplicity
_atom_site_calc_flag
_atom_site_refinement_flags
_atom_site_disorder_assembly
_atom_site_disorder_group
Cu1 Cu 0.27201(7) 0.52948(9) 0.24032(5) 0.02008(19) Uani 1 1 d . . .
Cu2 Cu 0.14176(7) 0.36953(8) 0.07062(5) 0.01458(18) Uani 1 1 d . . .
Cu3 Cu 0.5000 0.5000 0.0000 0.0185(2) Uani 1 2 d S . .
Cu4 Cu 0.0000 0.5000 0.5000 0.0399(4) Uani 1 2 d S . .
O1 O 0.3289(4) 0.4080(4) 0.1188(3) 0.0136(8) Uani 1 1 d . . .
H1 H 0.3743 0.3059 0.1451 0.016 Uiso 1 1 calc R . .
N1 N 0.4838(5) 0.6202(6) 0.1891(4) 0.0272(12) Uani 1 1 d . . .
N2 N 0.5673(5) 0.6057(5) 0.0915(3) 0.0169(10) Uani 1 1 d . . .
N3 N 0.7087(5) 0.6657(6) 0.0692(3) 0.0185(10) Uani 1 1 d . . .
N4 N -0.0445(5) 0.4278(6) 0.3780(3) 0.0252(12) Uani 1 1 d . . .
N5 N 0.0613(5) 0.4379(6) 0.2832(3) 0.0209(10) Uani 1 1 d . . .
N6 N 0.0043(5) 0.3764(6) 0.2188(3) 0.0191(10) Uani 1 1 d . . .
N7 N 0.0278(3) 0.7163(4) -0.0386(3) 0.0168(10) Uani 0.737(9) 1 d PG . 1
N8 N 0.1403(5) 0.6142(3) 0.0054(4) 0.0194(12) Uani 0.737(9) 1 d PG . 1
N9 N 0.2747(5) 0.6980(5) -0.0038(5) 0.032(2) Uani 0.737(9) 1 d PG . 1
C9 C 0.2453(5) 0.8520(4) -0.0535(5) 0.024(2) Uani 0.737(9) 1 d PG . 1
H9 H 0.3139 0.9314 -0.0693 0.029 Uiso 0.737(9) 1 calc PR . 1
C10 C 0.0928(5) 0.8633(3) -0.0751(3) 0.0219(13) Uani 0.737(9) 1 d PG . 1
H10 H 0.0440 0.9515 -0.1074 0.026 Uiso 0.737(9) 1 calc PR . 1
N7' N 0.0246(3) 0.7139(4) -0.0389(3) 0.0168(10) Uani 0.263(9) 1 d PG . 2
N8' N 0.1092(5) 0.6227(4) 0.0309(3) 0.0194(12) Uani 0.263(9) 1 d PG . 2
N9' N 0.2097(7) 0.7200(5) 0.0533(4) 0.032(2) Uani 0.263(9) 1 d PG . 2
C9' C 0.1872(7) 0.8714(4) -0.0027(5) 0.024(2) Uani 0.263(9) 1 d PG . 2
H9' H 0.2384 0.9578 -0.0021 0.029 Uiso 0.263(9) 1 calc PR . 2
C10' C 0.0728(5) 0.8676(3) -0.0596(3) 0.0219(13) Uani 0.263(9) 1 d PG . 2
H10' H 0.0359 0.9510 -0.1030 0.026 Uiso 0.263(9) 1 calc PR . 2
N10 N 0.1972(6) 0.8542(6) 0.2703(4) 0.0340(13) Uani 1 1 d . . .
N11 N 0.1751(5) 0.7076(6) 0.3142(3) 0.0226(11) Uani 1 1 d . A .
N12 N 0.0668(5) 0.6984(6) 0.4090(3) 0.0233(11) Uani 1 1 d . A .
O2 O 0.3855(12) 0.3190(12) 0.3144(6) 0.0349(17) Uani 0.496(4) 1 d PD A 1
O3 O 0.2695(9) 0.3746(9) 0.4708(5) 0.0233(13) Uani 0.496(4) 1 d PD A 1
C1 C 0.3559(7) 0.2893(9) 0.4112(6) 0.0189(18) Uani 0.496(4) 1 d PD A 1
C2 C 0.4310(5) 0.1383(5) 0.4577(6) 0.0163(18) Uani 0.496(4) 1 d PDU A 1
C3 C 0.3943(11) 0.0926(7) 0.5661(4) 0.020(3) Uani 0.496(4) 1 d PD . 1
H3 H 0.3233 0.1549 0.6104 0.024 Uiso 0.496(4) 1 calc PR A 1
C4 C 0.5369(11) 0.0456(7) 0.3914(4) 0.022(3) Uani 0.496(4) 1 d PD . 1
H4 H 0.5615 0.0764 0.3186 0.027 Uiso 0.496(4) 1 calc PR A 1
O2' O 0.4351(10) 0.1920(10) 0.2472(6) 0.0349(17) Uani 0.504(4) 1 d PD A 2
O3' O 0.3485(10) 0.3575(9) 0.3559(7) 0.0233(13) Uani 0.504(4) 1 d PD A 2
C1' C 0.4098(7) 0.2298(9) 0.3342(6) 0.0189(18) Uani 0.504(4) 1 d PD A 2
C2' C 0.4572(5) 0.1093(7) 0.4210(5) 0.0163(18) Uani 0.504(4) 1 d PDU A 2
C3' C 0.4148(11) 0.1379(7) 0.5241(4) 0.020(3) Uani 0.504(4) 1 d PD . 2
H3' H 0.3576 0.2304 0.5404 0.024 Uiso 0.504(4) 1 calc PR A 2
C4' C 0.5423(11) -0.0287(7) 0.3973(4) 0.022(3) Uani 0.504(4) 1 d PD . 2
H4' H 0.5708 -0.0481 0.3284 0.027 Uiso 0.504(4) 1 calc PR A 2
C5 C 0.7165(7) 0.7184(9) 0.1543(5) 0.0402(19) Uani 1 1 d . . .
H5 H 0.8027 0.7645 0.1616 0.048 Uiso 1 1 calc R . .
C6 C 0.5727(8) 0.6914(10) 0.2295(5) 0.053(2) Uani 1 1 d . . .
H6 H 0.5431 0.7182 0.2966 0.064 Uiso 1 1 calc R . .
C7 C -0.1429(7) 0.3280(8) 0.2737(4) 0.0288(15) Uani 1 1 d . . .
H7 H -0.2118 0.2817 0.2485 0.035 Uiso 1 1 calc R . .
C8 C -0.1708(7) 0.3604(8) 0.3732(4) 0.0308(15) Uani 1 1 d . . .
H8 H -0.2625 0.3389 0.4284 0.037 Uiso 1 1 calc R . .
C11 C 0.0179(7) 0.8431(8) 0.4249(5) 0.0360(16) Uani 1 1 d . . .
H11 H -0.0575 0.8725 0.4840 0.043 Uiso 1 1 calc R A .
C12 C 0.0986(9) 0.9412(8) 0.3384(6) 0.0429(18) Uani 1 1 d . A .
H12 H 0.0872 1.0489 0.3286 0.051 Uiso 1 1 calc R . .
O4 O 0.3629(12) 0.0839(12) 0.1063(7) 0.0376(17) Uani 0.509(8) 1 d P B 1
O4' O 0.4338(12) -0.0047(12) 0.0901(8) 0.0376(17) Uani 0.491(8) 1 d P B 2
O5 O 0.461(2) 0.532(2) 0.4748(14) 0.041(5) Uani 0.25 1 d P . .

loop_
_atom_site_aniso_label
_atom_site_aniso_U_11
_atom_site_aniso_U_22
_atom_site_aniso_U_33
_atom_site_aniso_U_23
_atom_site_aniso_U_13
_atom_site_aniso_U_12
Cu1 0.0121(3) 0.0371(5) 0.0125(3) -0.0105(3) 0.0022(3) -0.0104(3)
Cu2 0.0107(3) 0.0215(4) 0.0122(3) -0.0001(3) -0.0028(2) -0.0083(3)
Cu3 0.0137(5) 0.0295(6) 0.0138(5) -0.0113(4) 0.0041(4) -0.0129(4)
Cu4 0.0478(7) 0.0646(9) 0.0103(5) -0.0063(5) 0.0052(5) -0.0461(7)
O1 0.0115(17) 0.015(2) 0.0128(17) 0.0002(15) -0.0018(14) -0.0012(15)
N1 0.018(2) 0.046(3) 0.023(3) -0.022(2) 0.002(2) -0.013(2)
N2 0.010(2) 0.024(3) 0.018(2) -0.008(2) 0.0011(17) -0.0073(19)
N3 0.009(2) 0.029(3) 0.021(2) -0.011(2) -0.0027(18) -0.0081(19)
N4 0.020(2) 0.042(3) 0.015(2) -0.008(2) 0.0020(19) -0.016(2)
N5 0.020(2) 0.033(3) 0.011(2) -0.006(2) -0.0010(18) -0.008(2)
N6 0.015(2) 0.027(3) 0.016(2) -0.006(2) -0.0032(18) -0.007(2)
N7 0.017(2) 0.023(3) 0.011(2) -0.0015(19) -0.0036(17) -0.005(2)
N8 0.010(3) 0.026(3) 0.023(3) -0.008(2) -0.004(2) -0.003(2)
N9 0.025(4) 0.025(4) 0.051(5) -0.004(4) -0.015(4) -0.012(3)
C9 0.013(4) 0.030(5) 0.031(5) -0.005(4) -0.004(3) -0.010(4)
C10 0.021(3) 0.022(3) 0.021(3) -0.002(3) -0.001(3) -0.007(3)
N7' 0.017(2) 0.023(3) 0.011(2) -0.0015(19) -0.0036(17) -0.005(2)
N8' 0.010(3) 0.026(3) 0.023(3) -0.008(2) -0.004(2) -0.003(2)
N9' 0.025(4) 0.025(4) 0.051(5) -0.004(4) -0.015(4) -0.012(3)
C9' 0.013(4) 0.030(5) 0.031(5) -0.005(4) -0.004(3) -0.010(4)
C10' 0.021(3) 0.022(3) 0.021(3) -0.002(3) -0.001(3) -0.007(3)
N10 0.041(3) 0.025(3) 0.029(3) 0.008(2) -0.009(2) 0.000(3)
N11 0.019(2) 0.031(3) 0.014(2) -0.001(2) -0.0010(19) -0.003(2)
N12 0.016(2) 0.040(3) 0.014(2) -0.008(2) 0.0015(18) -0.005(2)
O2 0.044(4) 0.034(4) 0.028(4) -0.012(3) -0.018(3) 0.021(3)
O3 0.026(3) 0.024(4) 0.026(3) -0.013(3) -0.015(3) 0.010(3)
C1 0.017(4) 0.022(5) 0.027(5) -0.013(4) -0.014(3) 0.000(4)
C2 0.017(2) 0.017(2) 0.016(2) -0.0037(14) -0.0051(15) -0.0007(13)
C3 0.019(4) 0.021(6) 0.021(7) -0.006(5) -0.004(5) -0.001(4)
C4 0.028(4) 0.024(8) 0.019(4) -0.008(5) -0.009(3) -0.005(6)
O2' 0.044(4) 0.034(4) 0.028(4) -0.012(3) -0.018(3) 0.021(3)
O3' 0.026(3) 0.024(4) 0.026(3) -0.013(3) -0.015(3) 0.010(3)
C1' 0.017(4) 0.022(5) 0.027(5) -0.013(4) -0.014(3) 0.000(4)
C2' 0.017(2) 0.017(2) 0.016(2) -0.0037(14) -0.0051(15) -0.0007(13)
C3' 0.019(4) 0.021(6) 0.021(7) -0.006(5) -0.004(5) -0.001(4)
C4' 0.028(4) 0.024(8) 0.019(4) -0.008(5) -0.009(3) -0.005(6)
C5 0.022(3) 0.075(6) 0.032(4) -0.032(4) 0.005(3) -0.028(3)
C6 0.029(4) 0.113(7) 0.030(4) -0.049(4) 0.008(3) -0.034(4)
C7 0.017(3) 0.050(4) 0.024(3) -0.014(3) 0.001(2) -0.019(3)
C8 0.015(3) 0.057(5) 0.020(3) -0.014(3) 0.007(2) -0.018(3)
C11 0.027(3) 0.039(4) 0.039(4) -0.019(3) 0.000(3) 0.006(3)
C12 0.051(4) 0.021(4) 0.055(5) -0.005(3) -0.019(4) 0.013(3)
O4 0.047(5) 0.033(5) 0.033(3) -0.004(4) -0.008(4) -0.012(3)
O4' 0.047(5) 0.033(5) 0.033(3) -0.004(4) -0.008(4) -0.012(3)
O5 0.034(12) 0.058(15) 0.033(12) -0.019(10) 0.001(8) -0.016(10)

loop_
_atom_type_symbol
_atom_type_description
_atom_type_scat_dispersion_real
_atom_type_scat_dispersion_imag
_atom_type_scat_source
C C 0.0033 0.0016 'International Tables Vol C Tables 4.2.6.8 and 6.1.1.4'
H H 0.0000 0.0000 'International Tables Vol C Tables 4.2.6.8 and 6.1.1.4'
N N 0.0061 0.0033 'International Tables Vol C Tables 4.2.6.8 and 6.1.1.4'
O O 0.0106 0.0060 'International Tables Vol C Tables 4.2.6.8 and 6.1.1.4'
Cu Cu 0.3201 1.2651 'International Tables Vol C Tables 4.2.6.8 and 6.1.1.4'

loop_
_geom_angle_atom_site_label_1
_geom_angle_atom_site_label_2
_geom_angle_atom_site_label_3
_geom_angle
_geom_angle_site_symmetry_1
_geom_angle_site_symmetry_3
N5 Cu1 N1 176.76(18) . .
N5 Cu1 N11 90.96(19) . .
N1 Cu1 N11 91.01(19) . .
N5 Cu1 O1 86.03(16) . .
N1 Cu1 O1 91.11(16) . .
N11 Cu1 O1 155.33(17) . .
N5 Cu1 O3' 89.0(3) . .
N1 Cu1 O3' 93.0(3) . .
N11 Cu1 O3' 105.3(2) . .
O1 Cu1 O3' 99.1(2) . .
N5 Cu1 O2 91.6(3) . .
N1 Cu1 O2 89.5(3) . .
N11 Cu1 O2 123.3(2) . .
O1 Cu1 O2 81.3(2) . .
O3' Cu1 O2 18.2(2) . .
N7' Cu2 N7 0.23(19) 2_565 2_565
N7' Cu2 O1 166.9(2) 2_565 .
N7 Cu2 O1 166.65(14) 2_565 .
N7' Cu2 N3 90.2(4) 2_565 2_665
N7 Cu2 N3 90.22(16) 2_565 2_665
O1 Cu2 N3 90.02(15) . 2_665
N7' Cu2 N6 90.4(4) 2_565 .
N7 Cu2 N6 90.25(16) 2_565 .
O1 Cu2 N6 87.71(15) . .
N3 Cu2 N6 172.2(2) 2_665 .
N7' Cu2 N8 108.20(15) 2_565 .
N7 Cu2 N8 108.42(9) 2_565 .
O1 Cu2 N8 84.91(13) . .
N3 Cu2 N8 86.56(19) 2_665 .
N6 Cu2 N8 100.71(19) . .
N7' Cu2 N8' 107.42(17) 2_565 .
N7 Cu2 N8' 107.62(10) 2_565 .
O1 Cu2 N8' 85.60(14) . .
N3 Cu2 N8' 96.62(19) 2_665 .
N6 Cu2 N8' 90.70(18) . .
N8 Cu2 N8' 10.1 . .
N2 Cu3 N2 180.0 2_665 .
N2 Cu3 O1 89.13(15) 2_665 .
N2 Cu3 O1 90.87(15) . .
N2 Cu3 O1 90.87(15) 2_665 2_665
N2 Cu3 O1 89.13(15) . 2_665
O1 Cu3 O1 180.0 . 2_665
N2 Cu3 N9 89.6(5) 2_665 2_665
N2 Cu3 N9 90.4(5) . 2_665
O1 Cu3 N9 101.4(4) . 2_665
O1 Cu3 N9 78.6(4) 2_665 2_665
N2 Cu3 N9 90.44(18) 2_665 .
N2 Cu3 N9 89.56(18) . .
O1 Cu3 N9 78.57(16) . .
O1 Cu3 N9 101.43(16) 2_665 .
N9 Cu3 N9 180.0(4) 2_665 .
N12 Cu4 N12 179.999(1) 2_566 .
N12 Cu4 N4 89.93(19) 2_566 .
N12 Cu4 N4 90.07(19) . .
N12 Cu4 N4 90.07(19) 2_566 2_566
N12 Cu4 N4 89.93(19) . 2_566
N4 Cu4 N4 179.999(2) . 2_566
N12 Cu4 O3 95.1(2) 2_566 2_566
N12 Cu4 O3 84.9(2) . 2_566
N4 Cu4 O3 86.0(2) . 2_566
N4 Cu4 O3 94.0(2) 2_566 2_566
N12 Cu4 O3 84.9(2) 2_566 .
N12 Cu4 O3 95.1(2) . .
N4 Cu4 O3 94.0(2) . .
N4 Cu4 O3 86.0(2) 2_566 .
O3 Cu4 O3 180.0(3) 2_566 .
Cu3 O1 Cu2 111.19(16) . .
Cu3 O1 Cu1 111.72(16) . .
Cu2 O1 Cu1 114.87(16) . .
Cu3 O1 H1 106.1 . .
Cu2 O1 H1 106.1 . .
Cu1 O1 H1 106.1 . .
N2 N1 C6 107.5(4) . .
N2 N1 Cu1 116.3(3) . .
C6 N1 Cu1 136.1(4) . .
N1 N2 N3 109.9(4) . .
N1 N2 Cu3 124.8(3) . .
N3 N2 Cu3 125.1(3) . .
N2 N3 C5 107.8(4) . .
N2 N3 Cu2 114.1(3) . 2_665
C5 N3 Cu2 137.5(4) . 2_665
C8 N4 N5 107.5(4) . .
C8 N4 Cu4 130.2(4) . .
N5 N4 Cu4 122.2(3) . .
N6 N5 N4 109.7(4) . .
N6 N5 Cu1 123.6(3) . .
N4 N5 Cu1 126.7(3) . .
N5 N6 C7 107.5(4) . .
N5 N6 Cu2 118.6(3) . .
C7 N6 Cu2 133.9(4) . .
N8 N7 C10 108.0 . .
N8 N7 Cu2 118.8(2) . 2_565
C10 N7 Cu2 131.03(19) . 2_565
N7 N8 N9 108.0 . .
N7 N8 Cu2 132.03(19) . .
N9 N8 Cu2 119.89(19) . .
C9 N9 N8 108.0 . .
C9 N9 Cu3 139.5(2) . .
N8 N9 Cu3 105.0(2) . .
C10 C9 N9 108.0 . .
C10 C9 H9 126.0 . .
N9 C9 H9 126.0 . .
C9 C10 N7 108.0 . .
C9 C10 H10 126.0 . .
N7 C10 H10 126.0 . .
N8' N7' C10' 108.0 . .
N8' N7' Cu2 119.8(2) . 2_565
C10' N7' Cu2 131.5(2) . 2_565
N7' N8' N9' 108.0 . .
N7' N8' Cu2 129.3(2) . .
N9' N8' Cu2 120.98(19) . .
C9' N9' N8' 108.0 . .
N9' C9' C10' 108.0 . .
N9' C9' H9' 126.0 . .
C10' C9' H9' 126.0 . .
N7' C10' C9' 108.0 . .
N7' C10' H10' 126.0 . .
C9' C10' H10' 126.0 . .
N11 N10 C12 106.4(5) . .
N10 N11 N12 110.9(5) . .
N10 N11 Cu1 123.4(4) . .
N12 N11 Cu1 125.4(4) . .
C11 N12 N11 106.9(5) . .
C11 N12 Cu4 129.7(4) . .
N11 N12 Cu4 123.5(4) . .
C1 O2 Cu1 119.5(6) . .
C1 O3 Cu4 137.3(6) . .
O3 C1 O2 123.9(8) . .
O3 C1 C2 119.2(7) . .
O2 C1 C2 117.0(7) . .
C3 C2 C4 120.1(4) . .
C3 C2 C1 120.1(5) . .
C4 C2 C1 119.8(5) . .
C4 C3 C2 120.0(4) 2_656 .
C4 C3 H3 120.0 2_656 .
C2 C3 H3 120.0 . .
C3 C4 C2 119.9(4) 2_656 .
C3 C4 H4 120.1 2_656 .
C2 C4 H4 120.1 . .
C1' O3' Cu1 120.7(6) . .
O2' C1' O3' 124.3(8) . .
O2' C1' C2' 117.2(6) . .
O3' C1' C2' 118.5(7) . .
C4' C2' C3' 119.7(4) . .
C4' C2' C1' 120.3(5) . .
C3' C2' C1' 120.0(5) . .
C4' C3' C2' 120.0(4) 2_656 .
C4' C3' H3' 120.0 2_656 .
C2' C3' H3' 120.0 . .
C2' C4' C3' 120.3(4) . 2_656
C2' C4' H4' 119.8 . .
C3' C4' H4' 119.8 2_656 .
N3 C5 C6 107.0(5) . .
N3 C5 H5 126.5 . .
C6 C5 H5 126.5 . .
N1 C6 C5 107.8(5) . .
N1 C6 H6 126.1 . .
C5 C6 H6 126.1 . .
N6 C7 C8 106.8(5) . .
N6 C7 H7 126.6 . .
C8 C7 H7 126.6 . .
N4 C8 C7 108.4(5) . .
N4 C8 H8 125.8 . .
C7 C8 H8 125.8 . .
N12 C11 C12 107.8(6) . .
N12 C11 H11 126.1 . .
C12 C11 H11 126.1 . .
N10 C12 C11 108.1(6) . .
N10 C12 H12 126.0 . .
C11 C12 H12 126.0 . .

loop_
_geom_bond_atom_site_label_1
_geom_bond_atom_site_label_2
_geom_bond_distance
_geom_bond_site_symmetry_2
Cu1 N5 1.978(4) .
Cu1 N1 1.980(4) .
Cu1 N11 1.987(5) .
Cu1 O1 2.030(3) .
Cu1 O3' 2.139(9) .
Cu1 O2 2.190(9) .
Cu2 N7' 1.879(7) 2_565
Cu2 N7 1.917(2) 2_565
Cu2 O1 1.995(3) .
Cu2 N3 2.008(4) 2_665
Cu2 N6 2.012(4) .
Cu2 N8 2.166(3) .
Cu2 N8' 2.195(3) .
Cu3 N2 1.920(4) 2_665
Cu3 N2 1.920(4) .
Cu3 O1 1.964(3) .
Cu3 O1 1.964(3) 2_665
Cu3 N9 2.459(4) 2_665
Cu3 N9 2.459(4) .
Cu4 N12 1.979(5) 2_566
Cu4 N12 1.979(5) .
Cu4 N4 2.011(4) .
Cu4 N4 2.011(4) 2_566
Cu4 O3 2.418(7) 2_566
Cu4 O3 2.418(7) .
O1 H1 0.9800 .
N1 N2 1.324(6) .
N1 C6 1.330(7) .
N2 N3 1.329(6) .
N3 C5 1.332(7) .
N3 Cu2 2.008(4) 2_665
N4 C8 1.331(7) .
N4 N5 1.334(6) .
N5 N6 1.330(6) .
N6 C7 1.355(7) .
N7 N8 1.4200 .
N7 C10 1.4200 .
N7 Cu2 1.917(2) 2_565
N8 N9 1.4200 .
N9 C9 1.4200 .
C9 C10 1.4200 .
C9 H9 0.9300 .
C10 H10 0.9300 .
N7' N8' 1.4200 .
N7' C10' 1.4200 .
N7' Cu2 1.879(2) 2_565
N8' N9' 1.4200 .
N9' C9' 1.4200 .
C9' C10' 1.4200 .
C9' H9' 0.9300 .
C10' H10' 0.9300 .
N10 N11 1.326(7) .
N10 C12 1.347(8) .
N11 N12 1.343(6) .
N12 C11 1.330(8) .
O2 C1 1.231(8) .
O3 C1 1.231(7) .
C1 C2 1.511(8) .
C2 C3 1.386(7) .
C2 C4 1.389(7) .
C3 C4 1.383(6) 2_656
C3 H3 0.9300 .
C4 C3 1.383(6) 2_656
C4 H4 0.9300 .
O2' C1' 1.226(7) .
O3' C1' 1.235(8) .
C1' C2' 1.530(8) .
C2' C4' 1.384(7) .
C2' C3' 1.388(7) .
C3' C4' 1.386(6) 2_656
C3' H3' 0.9300 .
C4' C3' 1.386(6) 2_656
C4' H4' 0.9300 .
C5 C6 1.377(8) .
C5 H5 0.9300 .
C6 H6 0.9300 .
C7 C8 1.365(8) .
C7 H7 0.9300 .
C8 H8 0.9300 .
C11 C12 1.373(10) .
C11 H11 0.9300 .
C12 H12 0.9300 .
O5 O5 1.12(4) 2_666

loop_
_geom_torsion_atom_site_label_1
_geom_torsion_atom_site_label_2
_geom_torsion_atom_site_label_3
_geom_torsion_atom_site_label_4
_geom_torsion
_geom_torsion_site_symmetry_1
_geom_torsion_site_symmetry_4
N2 Cu3 O1 Cu2 -29.5(2) 2_665 .
N2 Cu3 O1 Cu2 150.5(2) . .
O1 Cu3 O1 Cu2 140(12) 2_665 .
N9 Cu3 O1 Cu2 -118.8(5) 2_665 .
N9 Cu3 O1 Cu2 61.17(19) . .
N2 Cu3 O1 Cu1 -159.2(2) 2_665 .
N2 Cu3 O1 Cu1 20.8(2) . .
O1 Cu3 O1 Cu1 10(12) 2_665 .
N9 Cu3 O1 Cu1 111.4(5) 2_665 .
N9 Cu3 O1 Cu1 -68.62(19) . .
N7' Cu2 O1 Cu3 121.6(18) 2_565 .
N7 Cu2 O1 Cu3 121.9(6) 2_565 .
N3 Cu2 O1 Cu3 30.8(2) 2_665 .
N6 Cu2 O1 Cu3 -156.7(2) . .
N8 Cu2 O1 Cu3 -55.7(2) . .
N8' Cu2 O1 Cu3 -65.84(19) . .
N7' Cu2 O1 Cu1 -110.3(18) 2_565 .
N7 Cu2 O1 Cu1 -110.0(6) 2_565 .
N3 Cu2 O1 Cu1 158.9(2) 2_665 .
N6 Cu2 O1 Cu1 -28.6(2) . .
N8 Cu2 O1 Cu1 72.4(2) . .
N8' Cu2 O1 Cu1 62.3(2) . .
N5 Cu1 O1 Cu3 156.8(2) . .
N1 Cu1 O1 Cu3 -21.7(2) . .
N11 Cu1 O1 Cu3 73.2(4) . .
O3' Cu1 O1 Cu3 -114.9(3) . .
O2 Cu1 O1 Cu3 -111.0(3) . .
N5 Cu1 O1 Cu2 28.9(2) . .
N1 Cu1 O1 Cu2 -149.5(2) . .
N11 Cu1 O1 Cu2 -54.7(4) . .
O3' Cu1 O1 Cu2 117.3(3) . .
O2 Cu1 O1 Cu2 121.2(3) . .
N5 Cu1 N1 N2 -13(4) . .
N11 Cu1 N1 N2 -140.9(4) . .
O1 Cu1 N1 N2 14.5(4) . .
O3' Cu1 N1 N2 113.7(4) . .
O2 Cu1 N1 N2 95.8(5) . .
N5 Cu1 N1 C6 170(4) . .
N11 Cu1 N1 C6 42.0(8) . .
O1 Cu1 N1 C6 -162.5(8) . .
O3' Cu1 N1 C6 -63.4(8) . .
O2 Cu1 N1 C6 -81.2(8) . .
C6 N1 N2 N3 0.4(7) . .
Cu1 N1 N2 N3 -177.5(4) . .
C6 N1 N2 Cu3 176.2(5) . .
Cu1 N1 N2 Cu3 -1.7(6) . .
N2 Cu3 N2 N1 129(33) 2_665 .
O1 Cu3 N2 N1 -12.6(5) . .
O1 Cu3 N2 N1 167.4(5) 2_665 .
N9 Cu3 N2 N1 -114.1(6) 2_665 .
N9 Cu3 N2 N1 65.9(5) . .
N2 Cu3 N2 N3 -56(33) 2_665 .
O1 Cu3 N2 N3 162.5(4) . .
O1 Cu3 N2 N3 -17.5(4) 2_665 .
N9 Cu3 N2 N3 61.1(6) 2_665 .
N9 Cu3 N2 N3 -118.9(5) . .
N1 N2 N3 C5 0.5(7) . .
Cu3 N2 N3 C5 -175.2(5) . .
N1 N2 N3 Cu2 173.5(4) . 2_665
Cu3 N2 N3 Cu2 -2.3(6) . 2_665
N12 Cu4 N4 C8 46.4(6) 2_566 .
N12 Cu4 N4 C8 -133.6(6) . .
N4 Cu4 N4 C8 149(75) 2_566 .
O3 Cu4 N4 C8 -48.7(6) 2_566 .
O3 Cu4 N4 C8 131.3(6) . .
N12 Cu4 N4 N5 -131.2(5) 2_566 .
N12 Cu4 N4 N5 48.8(5) . .
N4 Cu4 N4 N5 -29(73) 2_566 .
O3 Cu4 N4 N5 133.7(5) 2_566 .
O3 Cu4 N4 N5 -46.3(5) . .
C8 N4 N5 N6 -0.5(7) . .
Cu4 N4 N5 N6 177.5(4) . .
C8 N4 N5 Cu1 179.2(4) . .
Cu4 N4 N5 Cu1 -2.7(7) . .
N1 Cu1 N5 N6 9(4) . .
N11 Cu1 N5 N6 136.6(5) . .
O1 Cu1 N5 N6 -18.9(4) . .
O3' Cu1 N5 N6 -118.0(5) . .
O2 Cu1 N5 N6 -100.0(5) . .
N1 Cu1 N5 N4 -171(4) . .
N11 Cu1 N5 N4 -43.1(5) . .
O1 Cu1 N5 N4 161.4(5) . .
O3' Cu1 N5 N4 62.2(5) . .
O2 Cu1 N5 N4 80.2(5) . .
N4 N5 N6 C7 0.9(6) . .
Cu1 N5 N6 C7 -178.9(4) . .
N4 N5 N6 Cu2 -178.2(4) . .
Cu1 N5 N6 Cu2 2.0(6) . .
N7' Cu2 N6 N5 -176.5(4) 2_565 .
N7 Cu2 N6 N5 -176.7(4) 2_565 .
O1 Cu2 N6 N5 16.5(4) . .
N3 Cu2 N6 N5 89.8(13) 2_665 .
N8 Cu2 N6 N5 -67.9(4) . .
N8' Cu2 N6 N5 -69.1(4) . .
N7' Cu2 N6 C7 4.6(6) 2_565 .
N7 Cu2 N6 C7 4.4(6) 2_565 .
O1 Cu2 N6 C7 -162.4(6) . .
N3 Cu2 N6 C7 -89.1(14) 2_665 .
N8 Cu2 N6 C7 113.2(6) . .
N8' Cu2 N6 C7 112.0(6) . .
C10 N7 N8 N9 0.0 . .
Cu2 N7 N8 N9 165.0(3) 2_565 .
C10 N7 N8 Cu2 -176.5(4) . .
Cu2 N7 N8 Cu2 -11.5(5) 2_565 .
N7' Cu2 N8 N7 10.7(4) 2_565 .
N7 Cu2 N8 N7 10.7(4) 2_565 .
O1 Cu2 N8 N7 -169.9(4) . .
N3 Cu2 N8 N7 99.7(4) 2_665 .
N6 Cu2 N8 N7 -83.2(4) . .
N8' Cu2 N8 N7 -76.5(3) . .
N7' Cu2 N8 N9 -165.4(6) 2_565 .
N7 Cu2 N8 N9 -165.5(3) 2_565 .
O1 Cu2 N8 N9 13.9(3) . .
N3 Cu2 N8 N9 -76.4(3) 2_665 .
N6 Cu2 N8 N9 100.6(3) . .
N8' Cu2 N8 N9 107.38(16) . .
N7 N8 N9 C9 0.0 . .
Cu2 N8 N9 C9 177.0(3) . .
N7 N8 N9 Cu3 -156.2(3) . .
Cu2 N8 N9 Cu3 20.8(3) . .
N2 Cu3 N9 C9 -101.4(4) 2_665 .
N2 Cu3 N9 C9 78.6(4) . .
O1 Cu3 N9 C9 169.5(4) . .
O1 Cu3 N9 C9 -10.5(4) 2_665 .
N9 Cu3 N9 C9 120(100) 2_665 .
N2 Cu3 N9 N8 42.4(3) 2_665 .
N2 Cu3 N9 N8 -137.6(3) . .
O1 Cu3 N9 N8 -46.7(2) . .
O1 Cu3 N9 N8 133.3(2) 2_665 .
N9 Cu3 N9 N8 -97(100) 2_665 .
N8 N9 C9 C10 0.0 . .
Cu3 N9 C9 C10 143.1(5) . .
N9 C9 C10 N7 0.0 . .
N8 N7 C10 C9 0.0 . .
Cu2 N7 C10 C9 -162.4(4) 2_565 .
C10' N7' N8' N9' 0.0 . .
Cu2 N7' N8' N9' -171.3(3) 2_565 .
C10' N7' N8' Cu2 -164.7(3) . .
Cu2 N7' N8' Cu2 24.0(4) 2_565 .
N7' Cu2 N8' N7' -21.7(4) 2_565 .
N7 Cu2 N8' N7' -21.8(4) 2_565 .
O1 Cu2 N8' N7' 160.1(3) . .
N3 Cu2 N8' N7' 70.6(3) 2_665 .
N6 Cu2 N8' N7' -112.3(3) . .
N8 Cu2 N8' N7' 74.4(2) . .
N7' Cu2 N8' N9' 175.4(6) 2_565 .
N7 Cu2 N8' N9' 175.2(3) 2_565 .
O1 Cu2 N8' N9' -2.9(3) . .
N3 Cu2 N8' N9' -92.4(3) 2_665 .
N6 Cu2 N8' N9' 84.8(3) . .
N8 Cu2 N8' N9' -88.59(17) . .
N7' N8' N9' C9' 0.0 . .
Cu2 N8' N9' C9' 166.2(3) . .
N8' N9' C9' C10' 0.0 . .
N8' N7' C10' C9' 0.0 . .
Cu2 N7' C10' C9' 170.0(4) 2_565 .
N9' C9' C10' N7' 0.0 . .
C12 N10 N11 N12 -0.8(7) . .
C12 N10 N11 Cu1 172.7(4) . .
N5 Cu1 N11 N10 -131.4(4) . .
N1 Cu1 N11 N10 46.0(5) . .
O1 Cu1 N11 N10 -48.9(7) . .
O3' Cu1 N11 N10 139.4(5) . .
O2 Cu1 N11 N10 136.0(5) . .
N5 Cu1 N11 N12 41.1(4) . .
N1 Cu1 N11 N12 -141.5(4) . .
O1 Cu1 N11 N12 123.7(4) . .
O3' Cu1 N11 N12 -48.1(5) . .
O2 Cu1 N11 N12 -51.4(6) . .
N10 N11 N12 C11 0.7(6) . .
Cu1 N11 N12 C11 -172.7(4) . .
N10 N11 N12 Cu4 179.9(4) . .
Cu1 N11 N12 Cu4 6.6(6) . .
N12 Cu4 N12 C11 153(13) 2_566 .
N4 Cu4 N12 C11 128.1(5) . .
N4 Cu4 N12 C11 -51.9(5) 2_566 .
O3 Cu4 N12 C11 42.1(5) 2_566 .
O3 Cu4 N12 C11 -137.9(5) . .
N12 Cu4 N12 N11 -27(13) 2_566 .
N4 Cu4 N12 N11 -51.0(4) . .
N4 Cu4 N12 N11 129.0(4) 2_566 .
O3 Cu4 N12 N11 -136.9(4) 2_566 .
O3 Cu4 N12 N11 43.1(4) . .
N5 Cu1 O2 C1 -73.5(9) . .
N1 Cu1 O2 C1 109.6(9) . .
N11 Cu1 O2 C1 18.7(10) . .
O1 Cu1 O2 C1 -159.2(9) . .
O3' Cu1 O2 C1 8.3(9) . .
N12 Cu4 O3 C1 85.7(9) 2_566 .
N12 Cu4 O3 C1 -94.3(9) . .
N4 Cu4 O3 C1 -3.9(10) . .
N4 Cu4 O3 C1 176.1(10) 2_566 .
O3 Cu4 O3 C1 116(48) 2_566 .
Cu4 O3 C1 O2 53.7(14) . .
Cu4 O3 C1 C2 -126.2(7) . .
Cu1 O2 C1 O3 -3.0(13) . .
Cu1 O2 C1 C2 176.9(4) . .
O3 C1 C2 C3 4.1(8) . .
O2 C1 C2 C3 -175.7(9) . .
O3 C1 C2 C4 -175.9(8) . .
O2 C1 C2 C4 4.3(9) . .
C4 C2 C3 C4 0.00(4) . 2_656
C1 C2 C3 C4 180.00(2) . 2_656
C3 C2 C4 C3 0.00(4) . 2_656
C1 C2 C4 C3 180.00(2) . 2_656
N5 Cu1 O3' C1' 87.0(7) . .
N1 Cu1 O3' C1' -90.4(7) . .
N11 Cu1 O3' C1' 177.7(7) . .
O1 Cu1 O3' C1' 1.2(8) . .
O2 Cu1 O3' C1' -11.3(10) . .
Cu1 O3' C1' O2' 1.7(12) . .
Cu1 O3' C1' C2' -178.0(3) . .
O2' C1' C2' C4' 7.5(8) . .
O3' C1' C2' C4' -172.8(8) . .
O2' C1' C2' C3' -172.5(8) . .
O3' C1' C2' C3' 7.2(8) . .
C4' C2' C3' C4' 0.00(4) . 2_656
C1' C2' C3' C4' 180.00(2) . 2_656
C3' C2' C4' C3' 0.00(4) . 2_656
C1' C2' C4' C3' 180.00(2) . 2_656
N2 N3 C5 C6 -1.2(8) . .
Cu2 N3 C5 C6 -171.7(6) 2_665 .
N2 N1 C6 C5 -1.2(9) . .
Cu1 N1 C6 C5 176.1(5) . .
N3 C5 C6 N1 1.5(10) . .
N5 N6 C7 C8 -0.9(7) . .
Cu2 N6 C7 C8 178.1(5) . .
N5 N4 C8 C7 0.0(8) . .
Cu4 N4 C8 C7 -177.8(5) . .
N6 C7 C8 N4 0.6(8) . .
N11 N12 C11 C12 -0.3(7) . .
Cu4 N12 C11 C12 -179.5(4) . .
N11 N10 C12 C11 0.6(7) . .
N12 C11 C12 N10 -0.2(8) . .
